data_1518796
loop_
_publ_author_name
'Bender, Robert'
'Welter, Richard'
'Braunstein, Pierre'

_publ_section_title
;
 Phosphanido-Bridged Triangular Platinum Clusters as Versatile Platforms:
 A Personal Account
;
_journal_name_full 'Inorganica Chimica Acta'
_journal_page_first 20
_journal_page_last 28
_journal_volume 424
_journal_year 2015
_chemical_formula_moiety 'C42 H35 I P2 Pt'
_chemical_formula_sum 'C42 H35 I P2 Pt'
_chemical_formula_weight 923.63
_chemical_name_systematic
; 
 ? 
;
_space_group_IT_number 15
_symmetry_cell_setting monoclinic
_symmetry_space_group_name_Hall '-C 2yc'
_symmetry_space_group_name_H-M 'C 1 2/c 1'
_atom_sites_solution_hydrogens geom
_atom_sites_solution_primary direct
_atom_sites_solution_secondary difmap
_audit_creation_method SHELXL-97
_cell_angle_alpha 90.000(5)
_cell_angle_beta 113.50(5)
_cell_angle_gamma 90.00
_cell_formula_units_Z 4
_cell_length_a 25.600(5)
_cell_length_b 12.816(5)
_cell_length_c 11.593(5)
_cell_measurement_reflns_used 14274
_cell_measurement_temperature 173(2)
_cell_measurement_theta_max 30.034
_cell_measurement_theta_min 0.998
_cell_volume 3488(3)
_computing_cell_refinement 'Denzo (Nonius B.V., 1998)'
_computing_data_collection 'Collect (Nonius B.V., 1998)'
_computing_data_reduction 'Denzo (Nonius B.V., 1998)'
_computing_molecular_graphics 'PLATON 98 (Spek, 1998)'
_computing_publication_material 'SHELXL-97 (Sheldrick, 1997)'
_computing_structure_refinement 'SHELXL-97 (Sheldrick, 1997)'
_computing_structure_solution 'SHELXS-97 (Sheldrick, 1997)'
_diffrn_ambient_temperature 173(2)
_diffrn_measured_fraction_theta_full 0.996
_diffrn_measured_fraction_theta_max 0.996
_diffrn_measurement_device_type KappaCCD
_diffrn_measurement_method '\p scans'
_diffrn_radiation_monochromator graphite
_diffrn_radiation_source 'fine-focus sealed tube'
_diffrn_radiation_type MoK\a
_diffrn_radiation_wavelength 0.71069
_diffrn_reflns_av_R_equivalents 0.0000
_diffrn_reflns_av_sigmaI/netI 0.0680
_diffrn_reflns_limit_h_max 33
_diffrn_reflns_limit_h_min -36
_diffrn_reflns_limit_k_max 18
_diffrn_reflns_limit_k_min 0
_diffrn_reflns_limit_l_max 16
_diffrn_reflns_limit_l_min 0
_diffrn_reflns_number 5089
_diffrn_reflns_theta_full 30.04
_diffrn_reflns_theta_max 30.04
_diffrn_reflns_theta_min 2.88
_exptl_absorpt_coefficient_mu 5.029
_exptl_absorpt_correction_type none
_exptl_crystal_colour red
_exptl_crystal_density_diffrn 1.759
_exptl_crystal_density_method 'not measured'
_exptl_crystal_description prism
_exptl_crystal_F_000 1792
_exptl_crystal_size_max 0.10
_exptl_crystal_size_mid 0.10
_exptl_crystal_size_min 0.10
_refine_diff_density_max 2.609
_refine_diff_density_min -1.833
_refine_diff_density_rms 0.127
_refine_ls_extinction_method none
_refine_ls_goodness_of_fit_ref 0.790
_refine_ls_hydrogen_treatment constr
_refine_ls_matrix_type full
_refine_ls_number_parameters 210
_refine_ls_number_reflns 5088
_refine_ls_number_restraints 0
_refine_ls_restrained_S_all 0.790
_refine_ls_R_factor_all 0.0408
_refine_ls_R_factor_gt 0.0289
_refine_ls_shift/su_max 0.001
_refine_ls_shift/su_mean 0.000
_refine_ls_structure_factor_coef Fsqd
_refine_ls_weighting_details 'calc w=1/[\s^2^(Fo^2^)+(0.0294P)^2^+0.0000P] where P=(Fo^2^+2Fc^2^)/3'
_refine_ls_weighting_scheme calc
_refine_ls_wR_factor_gt 0.0657
_refine_ls_wR_factor_ref 0.0705
_reflns_number_gt 4186
_reflns_number_total 5088
_reflns_threshold_expression >2sigma(I)
_cod_data_source_file ICA-2015-424-20-28-2.cif
_cod_data_source_block robi2-wel34
_cod_original_cell_volume 3488(2)
_cod_original_sg_symbol_H-M C2/c
_cod_database_code 1518796

loop_
_symmetry_equiv_pos_as_xyz
'x, y, z'
'-x, y, -z+1/2'
'x+1/2, y+1/2, z'
'-x+1/2, y+1/2, -z+1/2'
'-x, -y, -z'
'x, -y, z-1/2'
'-x+1/2, -y+1/2, -z'
'x+1/2, -y+1/2, z-1/2'

loop_
_atom_site_label
_atom_site_type_symbol
_atom_site_fract_x
_atom_site_fract_y
_atom_site_fract_z
_atom_site_U_iso_or_equiv
_atom_site_adp_type
_atom_site_occupancy
_atom_site_symmetry_multiplicity
_atom_site_calc_flag
_atom_site_refinement_flags
Pt Pt 1.0000 0.231523(14) 0.2500 0.02264(6) Uani 1 2 d S
I I 1.0000 0.44397(3) 0.2500 0.03638(9) Uani 1 2 d S
P P 0.90223(3) 0.23406(7) 0.17477(7) 0.02282(16) Uani 1 1 d .
C1 C 1.0000 0.0747(4) 0.2500 0.0242(9) Uani 1 2 d S
C2 C 0.98178(13) 0.0157(3) 0.1386(3) 0.0311(7) Uani 1 1 d .
H2 H 0.9688 0.0514 0.0604 0.037 Uiso 1 1 calc .
C3 C 0.98200(16) -0.0924(3) 0.1383(4) 0.0401(8) Uani 1 1 d .
H3 H 0.9697 -0.1294 0.0610 0.048 Uiso 1 1 calc .
C4 C 1.0000 -0.1460(4) 0.2500 0.0462(14) Uani 1 2 d S
H4 H 1.0000 -0.2201 0.2500 0.055 Uiso 1 2 calc S
C5 C 0.87281(13) 0.2837(2) 0.2840(3) 0.0253(6) Uani 1 1 d .
C6 C 0.90738(15) 0.3301(3) 0.3968(3) 0.0328(8) Uani 1 1 d .
H6 H 0.9468 0.3397 0.4163 0.039 Uiso 1 1 calc .
C7 C 0.88454(18) 0.3625(3) 0.4814(3) 0.0399(9) Uani 1 1 d .
H7 H 0.9084 0.3943 0.5585 0.048 Uiso 1 1 calc .
C8 C 0.82732(19) 0.3486(3) 0.4534(4) 0.0407(9) Uani 1 1 d .
H8 H 0.8118 0.3712 0.5111 0.049 Uiso 1 1 calc .
C9 C 0.79266(16) 0.3019(3) 0.3417(4) 0.0380(8) Uani 1 1 d .
H9 H 0.7533 0.2923 0.3229 0.046 Uiso 1 1 calc .
C10 C 0.81496(15) 0.2692(3) 0.2575(3) 0.0300(7) Uani 1 1 d .
H10 H 0.7909 0.2367 0.1810 0.036 Uiso 1 1 calc .
C11 C 0.87189(13) 0.3085(3) 0.0286(3) 0.0267(6) Uani 1 1 d .
C12 C 0.90188(15) 0.3068(3) -0.0491(3) 0.0382(8) Uani 1 1 d .
H12 H 0.9373 0.2711 -0.0230 0.046 Uiso 1 1 calc .
C13 C 0.87972(19) 0.3578(4) -0.1652(4) 0.0464(10) Uani 1 1 d .
H13 H 0.8998 0.3557 -0.2187 0.056 Uiso 1 1 calc .
C14 C 0.82893(17) 0.4109(3) -0.2024(3) 0.0433(9) Uani 1 1 d .
H14 H 0.8146 0.4470 -0.2804 0.052 Uiso 1 1 calc .
C15 C 0.79876(15) 0.4122(3) -0.1270(3) 0.0390(8) Uani 1 1 d .
H15 H 0.7633 0.4479 -0.1540 0.047 Uiso 1 1 calc .
C16 C 0.82029(14) 0.3613(3) -0.0112(3) 0.0308(7) Uani 1 1 d .
H16 H 0.7995 0.3626 0.0408 0.037 Uiso 1 1 calc .
C17 C 0.86622(12) 0.1082(3) 0.1325(3) 0.0248(6) Uani 1 1 d .
C18 C 0.83565(14) 0.0774(3) 0.0086(3) 0.0347(8) Uani 1 1 d .
H18 H 0.8291 0.1257 -0.0579 0.042 Uiso 1 1 calc .
C19 C 0.81479(15) -0.0231(4) -0.0184(4) 0.0429(9) Uani 1 1 d .
H19 H 0.7941 -0.0435 -0.1033 0.052 Uiso 1 1 calc .
C20 C 0.82385(17) -0.0938(3) 0.0769(4) 0.0444(10) Uani 1 1 d .
H20 H 0.8100 -0.1632 0.0575 0.053 Uiso 1 1 calc .
C21 C 0.85315(16) -0.0641(3) 0.2012(4) 0.0386(8) Uani 1 1 d .
H21 H 0.8587 -0.1124 0.2672 0.046 Uiso 1 1 calc .
C22 C 0.87409(14) 0.0357(3) 0.2283(3) 0.0314(7) Uani 1 1 d .
H22 H 0.8943 0.0559 0.3135 0.038 Uiso 1 1 calc .

loop_
_atom_site_aniso_label
_atom_site_aniso_U_11
_atom_site_aniso_U_22
_atom_site_aniso_U_33
_atom_site_aniso_U_23
_atom_site_aniso_U_13
_atom_site_aniso_U_12
Pt 0.01584(8) 0.02750(10) 0.02138(8) 0.000 0.00403(6) 0.000
I 0.02955(16) 0.02796(17) 0.04449(19) 0.000 0.00722(14) 0.000
P 0.0168(3) 0.0291(4) 0.0200(3) -0.0017(3) 0.0045(3) -0.0005(3)
C1 0.0090(17) 0.040(3) 0.025(2) 0.000 0.0082(16) 0.000
C2 0.0247(15) 0.0369(19) 0.0315(16) -0.0036(14) 0.0109(13) -0.0004(14)
C3 0.040(2) 0.038(2) 0.045(2) -0.0130(17) 0.0193(17) -0.0025(16)
C4 0.045(3) 0.029(3) 0.069(4) 0.000 0.028(3) 0.000
C5 0.0247(15) 0.0265(18) 0.0240(14) 0.0002(12) 0.0089(12) 0.0026(12)
C6 0.0316(18) 0.036(2) 0.0258(16) -0.0010(13) 0.0063(14) -0.0014(14)
C7 0.054(2) 0.038(2) 0.0265(17) -0.0072(15) 0.0148(17) -0.0035(17)
C8 0.062(3) 0.032(2) 0.041(2) -0.0020(16) 0.033(2) 0.0041(17)
C9 0.0377(19) 0.0352(19) 0.049(2) 0.0016(17) 0.0261(18) 0.0035(16)
C10 0.0268(16) 0.0335(18) 0.0308(16) -0.0034(14) 0.0125(14) 0.0015(13)
C11 0.0221(15) 0.0311(17) 0.0224(14) -0.0001(13) 0.0041(12) -0.0022(13)
C12 0.0274(17) 0.057(2) 0.0282(17) 0.0049(17) 0.0091(14) 0.0017(17)
C13 0.047(2) 0.065(3) 0.0285(19) 0.0034(18) 0.0170(18) -0.006(2)
C14 0.047(2) 0.043(2) 0.0286(17) 0.0070(16) 0.0036(16) -0.0029(18)
C15 0.0329(18) 0.035(2) 0.0360(19) 0.0035(16) -0.0004(15) 0.0014(15)
C16 0.0245(16) 0.0339(18) 0.0299(17) 0.0013(14) 0.0065(14) -0.0014(13)
C17 0.0182(14) 0.0299(17) 0.0272(15) -0.0065(13) 0.0100(12) -0.0032(12)
C18 0.0264(17) 0.047(2) 0.0274(16) -0.0065(15) 0.0073(14) -0.0061(15)
C19 0.0361(19) 0.056(2) 0.0369(19) -0.0210(19) 0.0149(16) -0.0146(18)
C20 0.045(2) 0.039(2) 0.061(2) -0.023(2) 0.034(2) -0.0183(18)
C21 0.042(2) 0.038(2) 0.046(2) -0.0039(16) 0.0284(18) -0.0064(16)
C22 0.0294(16) 0.0356(19) 0.0321(17) -0.0045(14) 0.0152(14) -0.0019(14)

loop_
_atom_type_symbol
_atom_type_description
_atom_type_scat_dispersion_real
_atom_type_scat_dispersion_imag
_atom_type_scat_source
Pt Pt -1.7033 8.3905 'International Tables Vol C Tables 4.2.6.8 and 6.1.1.4'
I I -0.4742 1.8119 'International Tables Vol C Tables 4.2.6.8 and 6.1.1.4'
P P 0.1023 0.0942 'International Tables Vol C Tables 4.2.6.8 and 6.1.1.4'
C C 0.0033 0.0016 'International Tables Vol C Tables 4.2.6.8 and 6.1.1.4'
H H 0.0000 0.0000 'International Tables Vol C Tables 4.2.6.8 and 6.1.1.4'

loop_
_geom_angle_atom_site_label_1
_geom_angle_atom_site_label_2
_geom_angle_atom_site_label_3
_geom_angle
_geom_angle_site_symmetry_1
_geom_angle_site_symmetry_3
C1 Pt P 90.81(2) . 2_755
C1 Pt P 90.81(2) . .
P Pt P 178.38(4) 2_755 .
C1 Pt I 180.000(1) . .
P Pt I 89.19(2) 2_755 .
P Pt I 89.19(2) . .
C17 P C11 103.30(15) . .
C17 P C5 100.97(14) . .
C11 P C5 108.73(15) . .
C17 P Pt 116.49(10) . .
C11 P Pt 110.80(11) . .
C5 P Pt 115.43(11) . .
C2 C1 C2 114.9(4) . 2_755
C2 C1 Pt 122.6(2) . .
C2 C1 Pt 122.6(2) 2_755 .
C3 C2 C1 122.7(3) . .
C3 C2 H2 118.6 . .
C1 C2 H2 118.6 . .
C4 C3 C2 119.8(4) . .
C4 C3 H3 120.1 . .
C2 C3 H3 120.1 . .
C3 C4 C3 120.0(5) 2_755 .
C3 C4 H4 120.0 2_755 .
C3 C4 H4 120.0 . .
C6 C5 C10 119.1(3) . .
C6 C5 P 121.2(3) . .
C10 C5 P 119.6(2) . .
C5 C6 C7 120.2(3) . .
C5 C6 H6 119.9 . .
C7 C6 H6 119.9 . .
C8 C7 C6 120.1(3) . .
C8 C7 H7 120.0 . .
C6 C7 H7 120.0 . .
C7 C8 C9 120.1(3) . .
C7 C8 H8 119.9 . .
C9 C8 H8 119.9 . .
C10 C9 C8 120.2(4) . .
C10 C9 H9 119.9 . .
C8 C9 H9 119.9 . .
C9 C10 C5 120.3(3) . .
C9 C10 H10 119.9 . .
C5 C10 H10 119.9 . .
C16 C11 C12 119.2(3) . .
C16 C11 P 124.0(3) . .
C12 C11 P 116.8(3) . .
C13 C12 C11 119.8(4) . .
C13 C12 H12 120.1 . .
C11 C12 H12 120.1 . .
C14 C13 C12 120.2(4) . .
C14 C13 H13 119.9 . .
C12 C13 H13 119.9 . .
C13 C14 C15 120.4(3) . .
C13 C14 H14 119.8 . .
C15 C14 H14 119.8 . .
C14 C15 C16 119.9(3) . .
C14 C15 H15 120.0 . .
C16 C15 H15 120.0 . .
C11 C16 C15 120.4(3) . .
C11 C16 H16 119.8 . .
C15 C16 H16 119.8 . .
C18 C17 C22 118.4(3) . .
C18 C17 P 123.0(3) . .
C22 C17 P 118.4(2) . .
C19 C18 C17 120.4(3) . .
C19 C18 H18 119.8 . .
C17 C18 H18 119.8 . .
C20 C19 C18 120.4(3) . .
C20 C19 H19 119.8 . .
C18 C19 H19 119.8 . .
C19 C20 C21 120.1(4) . .
C19 C20 H20 120.0 . .
C21 C20 H20 120.0 . .
C22 C21 C20 119.6(4) . .
C22 C21 H21 120.2 . .
C20 C21 H21 120.2 . .
C21 C22 C17 121.1(3) . .
C21 C22 H22 119.4 . .
C17 C22 H22 119.4 . .

loop_
_geom_bond_atom_site_label_1
_geom_bond_atom_site_label_2
_geom_bond_distance
_geom_bond_site_symmetry_2
Pt C1 2.010(5) .
Pt P 2.2990(12) 2_755
Pt P 2.2990(12) .
Pt I 2.7228(11) .
P C17 1.825(3) .
P C11 1.827(3) .
P C5 1.827(3) .
C1 C2 1.406(4) .
C1 C2 1.406(4) 2_755
C2 C3 1.386(5) .
C2 H2 0.9500 .
C3 C4 1.372(5) .
C3 H3 0.9500 .
C4 C3 1.372(5) 2_755
C4 H4 0.9500 .
C5 C6 1.386(5) .
C5 C10 1.400(5) .
C6 C7 1.391(5) .
C6 H6 0.9500 .
C7 C8 1.380(6) .
C7 H7 0.9500 .
C8 C9 1.380(6) .
C8 H8 0.9500 .
C9 C10 1.379(5) .
C9 H9 0.9500 .
C10 H10 0.9500 .
C11 C16 1.389(5) .
C11 C12 1.397(5) .
C12 C13 1.397(5) .
C12 H12 0.9500 .
C13 C14 1.376(6) .
C13 H13 0.9500 .
C14 C15 1.377(5) .
C14 H14 0.9500 .
C15 C16 1.394(5) .
C15 H15 0.9500 .
C16 H16 0.9500 .
C17 C18 1.391(4) .
C17 C22 1.399(5) .
C18 C19 1.381(6) .
C18 H18 0.9500 .
C19 C20 1.376(6) .
C19 H19 0.9500 .
C20 C21 1.387(5) .
C20 H20 0.9500 .
C21 C22 1.373(5) .
C21 H21 0.9500 .
C22 H22 0.9500 .

loop_
_geom_torsion_atom_site_label_1
_geom_torsion_atom_site_label_2
_geom_torsion_atom_site_label_3
_geom_torsion_atom_site_label_4
_geom_torsion
_geom_torsion_site_symmetry_1
_geom_torsion_site_symmetry_4
C1 Pt P C17 -5.94(11) . .
P Pt P C17 174.06(11) 2_755 .
I Pt P C17 174.06(11) . .
C1 Pt P C11 -123.61(12) . .
P Pt P C11 56.39(12) 2_755 .
I Pt P C11 56.39(12) . .
C1 Pt P C5 112.26(12) . .
P Pt P C5 -67.74(12) 2_755 .
I Pt P C5 -67.74(12) . .
P Pt C1 C2 -108.02(16) 2_755 .
P Pt C1 C2 71.98(16) . .
I Pt C1 C2 0(100) . .
P Pt C1 C2 71.98(16) 2_755 2_755
P Pt C1 C2 -108.02(16) . 2_755
I Pt C1 C2 0(100) . 2_755
C2 C1 C2 C3 -0.3(2) 2_755 .
Pt C1 C2 C3 179.7(2) . .
C1 C2 C3 C4 0.7(5) . .
C2 C3 C4 C3 -0.3(2) . 2_755
C17 P C5 C6 135.4(3) . .
C11 P C5 C6 -116.4(3) . .
Pt P C5 C6 8.8(3) . .
C17 P C5 C10 -40.7(3) . .
C11 P C5 C10 67.5(3) . .
Pt P C5 C10 -167.3(2) . .
C10 C5 C6 C7 -0.6(5) . .
P C5 C6 C7 -176.8(3) . .
C5 C6 C7 C8 0.1(6) . .
C6 C7 C8 C9 0.4(6) . .
C7 C8 C9 C10 -0.2(6) . .
C8 C9 C10 C5 -0.4(6) . .
C6 C5 C10 C9 0.8(5) . .
P C5 C10 C9 177.0(3) . .
C17 P C11 C16 82.9(3) . .
C5 P C11 C16 -23.7(4) . .
Pt P C11 C16 -151.6(3) . .
C17 P C11 C12 -93.8(3) . .
C5 P C11 C12 159.5(3) . .
Pt P C11 C12 31.6(3) . .
C16 C11 C12 C13 -0.1(6) . .
P C11 C12 C13 176.8(3) . .
C11 C12 C13 C14 1.0(7) . .
C12 C13 C14 C15 -1.7(7) . .
C13 C14 C15 C16 1.3(6) . .
C12 C11 C16 C15 -0.2(5) . .
P C11 C16 C15 -176.9(3) . .
C14 C15 C16 C11 -0.4(6) . .
C11 P C17 C18 14.3(3) . .
C5 P C17 C18 126.8(3) . .
Pt P C17 C18 -107.4(3) . .
C11 P C17 C22 -171.7(2) . .
C5 P C17 C22 -59.3(3) . .
Pt P C17 C22 66.6(3) . .
C22 C17 C18 C19 -1.4(5) . .
P C17 C18 C19 172.6(3) . .
C17 C18 C19 C20 0.2(6) . .
C18 C19 C20 C21 1.2(6) . .
C19 C20 C21 C22 -1.4(6) . .
C20 C21 C22 C17 0.2(5) . .
C18 C17 C22 C21 1.2(5) . .
P C17 C22 C21 -173.0(3) . .
